data_7205384
loop_
_publ_author_name
'Karmakar, Anirban'
'Goldberg, Israel'

_publ_section_title
;
 Coordination polymers of flexible tetracarboxylic acids with metal
 ions. I. Synthesis of CH2- and (CH2)2-spaced bis(oxy)isophthalic acid
 ligands, and structural characterization of their polymeric adducts
 with lanthanoid ions
;
_journal_issue 1
_journal_name_full CrystEngComm
_journal_page_first 339
_journal_paper_doi 10.1039/c0ce00474j
_journal_volume 13
_journal_year 2011
_chemical_formula_moiety '2(C18 H15 O12 Sm), 4(H2 O), 3(O)'
_chemical_formula_sum 'C36 H38 O31 Sm2'
_chemical_formula_weight 1267.36
_chemical_name_systematic
;
?
;
_space_group_IT_number 2
_symmetry_cell_setting triclinic
_symmetry_space_group_name_Hall '-P 1'
_symmetry_space_group_name_H-M 'P -1'
_atom_sites_solution_hydrogens geom
_atom_sites_solution_primary direct
_atom_sites_solution_secondary difmap
_audit_creation_method SHELXL-97
_cell_angle_alpha 91.3986(13)
_cell_angle_beta 94.9577(12)
_cell_angle_gamma 93.4852(11)
_cell_formula_units_Z 1
_cell_length_a 8.5589(2)
_cell_length_b 9.9686(3)
_cell_length_c 12.5240(4)
_cell_measurement_reflns_used 3640
_cell_measurement_temperature 110(2)
_cell_measurement_theta_max 27.83
_cell_measurement_theta_min 2.58
_cell_volume 1062.11(5)
_computing_cell_refinement Denzo
_computing_data_collection 'Collect, Nonius B.V.'
_computing_data_reduction 'Denzo & Scalepack'
_computing_structure_refinement 'SHELXL-97 (Sheldrick, 1997)'
_computing_structure_solution SIR-97
_diffrn_ambient_temperature 110(2)
_diffrn_detector_area_resol_mean 12.8
_diffrn_measured_fraction_theta_full 0.982
_diffrn_measured_fraction_theta_max 0.982
_diffrn_measurement_device_type 'Nonius KappaCCD'
_diffrn_measurement_method '1 deg. \w scans'
_diffrn_radiation_monochromator graphite
_diffrn_radiation_source 'fine-focus sealed tube'
_diffrn_radiation_type MoK\a
_diffrn_radiation_wavelength 0.71073
_diffrn_reflns_av_R_equivalents 0.0430
_diffrn_reflns_av_sigmaI/netI 0.0615
_diffrn_reflns_limit_h_max 11
_diffrn_reflns_limit_h_min 0
_diffrn_reflns_limit_k_max 12
_diffrn_reflns_limit_k_min -12
_diffrn_reflns_limit_l_max 16
_diffrn_reflns_limit_l_min -16
_diffrn_reflns_number 10883
_diffrn_reflns_theta_full 27.83
_diffrn_reflns_theta_max 27.83
_diffrn_reflns_theta_min 2.58
_diffrn_standards_number 0
_exptl_absorpt_coefficient_mu 2.848
_exptl_absorpt_correction_T_max 0.5997
_exptl_absorpt_correction_T_min 0.3955
_exptl_absorpt_correction_type multi-scan
_exptl_absorpt_process_details 'Blessing, 1995'
_exptl_crystal_colour colorless
_exptl_crystal_density_diffrn 1.981
_exptl_crystal_density_method 'not measured'
_exptl_crystal_description plates
_exptl_crystal_F_000 626
_exptl_crystal_size_max 0.40
_exptl_crystal_size_mid 0.35
_exptl_crystal_size_min 0.20
_refine_diff_density_max 1.825
_refine_diff_density_min -1.564
_refine_diff_density_rms 0.184
_refine_ls_extinction_method none
_refine_ls_goodness_of_fit_ref 0.904
_refine_ls_hydrogen_treatment constr
_refine_ls_matrix_type full
_refine_ls_number_parameters 316
_refine_ls_number_reflns 4966
_refine_ls_number_restraints 0
_refine_ls_restrained_S_all 0.904
_refine_ls_R_factor_all 0.0533
_refine_ls_R_factor_gt 0.0402
_refine_ls_shift/su_max 0.004
_refine_ls_shift/su_mean 0.000
_refine_ls_structure_factor_coef Fsqd
_refine_ls_weighting_details 'calc w=1/[\s^2^(Fo^2^)+(0.0815P)^2^+1.1382P] where P=(Fo^2^+2Fc^2^)/3'
_refine_ls_weighting_scheme calc
_refine_ls_wR_factor_gt 0.1016
_refine_ls_wR_factor_ref 0.1097
_reflns_number_gt 4221
_reflns_number_total 4966
_reflns_threshold_expression >2sigma(I)
_cod_data_source_file C0CE00474J.TXT
_cod_data_source_block 10
_cod_database_code 7205384

loop_
_symmetry_equiv_pos_as_xyz
'x, y, z'
'-x, -y, -z'

loop_
_atom_site_label
_atom_site_type_symbol
_atom_site_fract_x
_atom_site_fract_y
_atom_site_fract_z
_atom_site_U_iso_or_equiv
_atom_site_adp_type
_atom_site_occupancy
_atom_site_symmetry_multiplicity
_atom_site_calc_flag
_atom_site_refinement_flags
_atom_site_disorder_assembly
_atom_site_disorder_group
Sm Sm 0.40285(3) 0.60437(2) -0.322458(18) 0.01258(10) Uani 1 1 d . . .
O1 O 0.3603(4) 0.7348(3) -0.1518(3) 0.0194(7) Uani 1 1 d . . .
O2 O 0.4726(4) 0.8397(3) -0.2810(3) 0.0167(7) Uani 1 1 d . . .
C3 C 0.4076(6) 0.8419(5) -0.1944(4) 0.0142(9) Uani 1 1 d . . .
C4 C 0.3795(5) 0.9756(5) -0.1444(4) 0.0137(9) Uani 1 1 d . . .
C5 C 0.4212(5) 1.0912(4) -0.1984(4) 0.0135(9) Uani 1 1 d . . .
H5 H 0.4709 1.0851 -0.2632 0.016 Uiso 1 1 calc R . .
C6 C 0.3890(5) 1.2155(5) -0.1558(4) 0.0131(9) Uani 1 1 d . . .
C7 C 0.4180(6) 1.3417(4) -0.2164(4) 0.0137(9) Uani 1 1 d . . .
O8 O 0.5084(4) 1.3488(3) -0.2911(3) 0.0147(7) Uani 1 1 d . . .
O9 O 0.3434(4) 1.4426(3) -0.1906(3) 0.0169(7) Uani 1 1 d . . .
C10 C 0.3194(6) 1.2245(5) -0.0601(4) 0.0153(9) Uani 1 1 d . . .
H10 H 0.2975 1.3099 -0.0316 0.018 Uiso 1 1 calc R . .
C11 C 0.2814(6) 1.1080(5) -0.0057(4) 0.0161(10) Uani 1 1 d . . .
C12 C 0.3111(5) 0.9821(5) -0.0476(4) 0.0137(9) Uani 1 1 d . . .
H12 H 0.2853 0.9026 -0.0109 0.016 Uiso 1 1 calc R . .
O13 O 0.2136(4) 1.1288(3) 0.0896(3) 0.0193(7) Uani 1 1 d . . .
C14 C 0.1574(6) 1.0108(5) 0.1396(4) 0.0166(10) Uani 1 1 d . . .
H14A H 0.2466 0.9599 0.1685 0.020 Uiso 1 1 calc R . .
H14B H 0.0903 0.9521 0.0870 0.020 Uiso 1 1 calc R . .
C15 C 0.0637(6) 1.0553(5) 0.2290(4) 0.0155(9) Uani 1 1 d . . .
H15A H 0.1301 1.1121 0.2832 0.019 Uiso 1 1 calc R . .
H15B H -0.0263 1.1061 0.2012 0.019 Uiso 1 1 calc R . .
O16 O 0.0108(4) 0.9304(3) 0.2736(3) 0.0176(7) Uani 1 1 d . . .
C17 C -0.0882(5) 0.9327(5) 0.3541(4) 0.0135(9) Uani 1 1 d . . .
C18 C -0.1372(5) 0.8065(4) 0.3883(4) 0.0135(9) Uani 1 1 d . . .
H18 H -0.0992 0.7279 0.3580 0.016 Uiso 1 1 calc R . .
C19 C -0.2425(5) 0.7957(4) 0.4672(4) 0.0129(9) Uani 1 1 d . . .
C20 C -0.3032(5) 0.6563(4) 0.4960(4) 0.0116(9) Uani 1 1 d . . .
O21 O -0.2616(4) 0.5573(3) 0.4425(3) 0.0155(7) Uani 1 1 d . . .
O22 O -0.3928(4) 0.6459(3) 0.5696(3) 0.0180(7) Uani 1 1 d . . .
C23 C -0.2936(5) 0.9107(4) 0.5154(4) 0.0124(9) Uani 1 1 d . . .
H23 H -0.3618 0.9037 0.5712 0.015 Uiso 1 1 calc R . .
C24 C -0.2427(5) 1.0365(4) 0.4799(4) 0.0114(9) Uani 1 1 d . . .
C25 C -0.2964(5) 1.1633(4) 0.5261(4) 0.0123(9) Uani 1 1 d . . .
O26 O -0.2874(4) 1.2712(3) 0.4810(3) 0.0186(7) Uani 1 1 d . . .
O27 O -0.3501(4) 1.1494(3) 0.6209(3) 0.0169(7) Uani 1 1 d . . .
H27 H -0.3985 1.2172 0.6361 0.025 Uiso 1 1 calc R . .
C28 C -0.1411(5) 1.0482(5) 0.3981(4) 0.0139(9) Uani 1 1 d . . .
H28 H -0.1091 1.1341 0.3734 0.017 Uiso 1 1 calc R . .
O29 O 0.1221(4) 0.6312(3) -0.2965(3) 0.0187(7) Uani 1 1 d . . .
H29A H 0.1070 0.6448 -0.2269 0.028 Uiso 1 1 d R . .
H29B H 0.0405 0.5847 -0.3332 0.028 Uiso 1 1 d R . .
O30 O 0.6572(4) 0.6023(3) -0.2034(3) 0.0190(7) Uani 1 1 d . . .
H30A H 0.7058 0.6828 -0.1848 0.028 Uiso 1 1 d R . .
H30B H 0.6477 0.5490 -0.1474 0.028 Uiso 1 1 d R . .
O31 O 0.3270(6) 0.5673(4) 0.0386(4) 0.0398(11) Uani 1 1 d . . .
H31A H 0.4092 0.6140 0.0157 0.060 Uiso 1 1 d R . .
H31B H 0.2436 0.5503 -0.0096 0.060 Uiso 1 1 d R . .
O32 O 0.1386(4) 0.5453(4) 0.3403(3) 0.0230(8) Uani 1 1 d . . .
H32A H 0.1828 0.4774 0.3080 0.035 Uiso 1 1 d R . .
H32B H 0.0651 0.5826 0.2972 0.035 Uiso 1 1 d R . .
O33A O 0.0474(11) 0.5748(9) 0.9180(7) 0.037(2) Uiso 0.75 1 d P A 1
O33B O -0.0760(14) 0.3142(12) 0.8461(10) 0.040(3) Uiso 0.75 1 d P B 2

loop_
_atom_site_aniso_label
_atom_site_aniso_U_11
_atom_site_aniso_U_22
_atom_site_aniso_U_33
_atom_site_aniso_U_23
_atom_site_aniso_U_13
_atom_site_aniso_U_12
Sm 0.01660(15) 0.00887(13) 0.01290(14) -0.00011(9) 0.00486(9) 0.00091(8)
O1 0.035(2) 0.0100(15) 0.0149(17) 0.0015(13) 0.0116(15) 0.0001(14)
O2 0.0236(18) 0.0111(15) 0.0169(17) 0.0021(13) 0.0081(14) 0.0038(13)
C3 0.018(2) 0.012(2) 0.012(2) -0.0026(18) 0.0006(18) -0.0006(17)
C4 0.013(2) 0.013(2) 0.015(2) -0.0011(18) 0.0024(18) -0.0010(16)
C5 0.014(2) 0.013(2) 0.013(2) -0.0026(18) 0.0031(17) 0.0008(17)
C6 0.014(2) 0.014(2) 0.011(2) 0.0005(18) 0.0036(17) -0.0004(17)
C7 0.018(2) 0.011(2) 0.012(2) 0.0005(17) 0.0014(18) 0.0004(17)
O8 0.0180(17) 0.0127(15) 0.0136(16) 0.0007(13) 0.0032(13) 0.0003(12)
O9 0.0236(19) 0.0108(15) 0.0176(17) -0.0004(13) 0.0077(14) 0.0032(13)
C10 0.020(2) 0.011(2) 0.016(2) 0.0015(18) 0.0046(19) 0.0044(17)
C11 0.017(2) 0.016(2) 0.016(2) 0.0015(19) 0.0074(19) 0.0026(18)
C12 0.015(2) 0.012(2) 0.014(2) 0.0038(18) 0.0022(18) -0.0027(16)
O13 0.028(2) 0.0159(17) 0.0158(17) 0.0025(14) 0.0132(15) 0.0019(14)
C14 0.020(2) 0.018(2) 0.013(2) 0.0043(19) 0.0085(19) 0.0026(18)
C15 0.020(2) 0.013(2) 0.014(2) 0.0008(18) 0.0080(19) -0.0022(17)
O16 0.0246(19) 0.0100(15) 0.0196(18) -0.0010(13) 0.0124(14) -0.0009(13)
C17 0.013(2) 0.019(2) 0.010(2) 0.0007(18) 0.0055(17) 0.0008(17)
C18 0.018(2) 0.011(2) 0.011(2) -0.0012(17) 0.0000(18) 0.0036(17)
C19 0.016(2) 0.009(2) 0.013(2) -0.0023(17) 0.0017(17) 0.0006(16)
C20 0.013(2) 0.012(2) 0.010(2) 0.0002(17) -0.0005(17) 0.0014(16)
O21 0.0212(18) 0.0090(15) 0.0169(17) -0.0015(13) 0.0052(14) 0.0010(12)
O22 0.0202(18) 0.0142(16) 0.0206(18) 0.0002(14) 0.0092(14) -0.0007(13)
C23 0.014(2) 0.013(2) 0.011(2) -0.0009(17) 0.0026(17) -0.0009(16)
C24 0.013(2) 0.0081(19) 0.012(2) -0.0014(17) -0.0016(17) 0.0001(16)
C25 0.010(2) 0.010(2) 0.017(2) -0.0009(17) 0.0015(17) -0.0011(15)
O26 0.029(2) 0.0093(15) 0.0183(18) 0.0002(13) 0.0024(15) 0.0030(13)
O27 0.0225(18) 0.0146(16) 0.0159(17) 0.0015(14) 0.0098(14) 0.0065(13)
C28 0.015(2) 0.012(2) 0.014(2) 0.0029(18) -0.0005(17) -0.0010(16)
O29 0.0172(17) 0.0186(17) 0.0218(18) 0.0006(14) 0.0090(14) 0.0016(13)
O30 0.0203(18) 0.0194(17) 0.0169(17) -0.0004(14) 0.0019(14) -0.0016(14)
O31 0.055(3) 0.029(2) 0.031(2) 0.0083(19) -0.012(2) -0.011(2)
O32 0.0228(19) 0.0248(19) 0.0212(19) -0.0010(15) -0.0016(15) 0.0041(15)

loop_
_atom_type_symbol
_atom_type_description
_atom_type_scat_dispersion_real
_atom_type_scat_dispersion_imag
_atom_type_scat_source
C C 0.0033 0.0016 'International Tables Vol C Tables 4.2.6.8 and 6.1.1.4'
H H 0.0000 0.0000 'International Tables Vol C Tables 4.2.6.8 and 6.1.1.4'
Sm Sm -0.1638 3.4418 'International Tables Vol C Tables 4.2.6.8 and 6.1.1.4'
O O 0.0106 0.0060 'International Tables Vol C Tables 4.2.6.8 and 6.1.1.4'

loop_
_geom_angle_atom_site_label_1
_geom_angle_atom_site_label_2
_geom_angle_atom_site_label_3
_geom_angle
_geom_angle_site_symmetry_1
_geom_angle_site_symmetry_3
_geom_angle_publ_flag
O22 Sm O21 95.19(12) 1_654 2_565 ?
O22 Sm O9 135.55(12) 1_654 1_545 ?
O21 Sm O9 83.21(12) 2_565 1_545 ?
O22 Sm O2 78.59(11) 1_654 . ?
O21 Sm O2 146.90(12) 2_565 . ?
O9 Sm O2 123.86(11) 1_545 . ?
O22 Sm O29 146.73(13) 1_654 . ?
O21 Sm O29 75.13(11) 2_565 . ?
O9 Sm O29 75.79(12) 1_545 . ?
O2 Sm O29 92.28(11) . . ?
O22 Sm O26 74.14(12) 1_654 2_575 ?
O21 Sm O26 72.50(11) 2_565 2_575 ?
O9 Sm O26 144.01(12) 1_545 2_575 ?
O2 Sm O26 74.54(11) . 2_575 ?
O29 Sm O26 72.60(12) . 2_575 ?
O22 Sm O30 72.77(12) 1_654 . ?
O21 Sm O30 133.37(11) 2_565 . ?
O9 Sm O30 76.52(12) 1_545 . ?
O2 Sm O30 76.22(11) . . ?
O29 Sm O30 136.39(12) . . ?
O26 Sm O30 139.28(12) 2_575 . ?
O22 Sm O1 125.90(11) 1_654 . ?
O21 Sm O1 138.22(12) 2_565 . ?
O9 Sm O1 72.81(11) 1_545 . ?
O2 Sm O1 52.77(11) . . ?
O29 Sm O1 66.19(12) . . ?
O26 Sm O1 108.59(11) 2_575 . ?
O30 Sm O1 73.79(12) . . ?
O22 Sm O8 88.22(11) 1_654 1_545 ?
O21 Sm O8 68.66(10) 2_565 1_545 ?
O9 Sm O8 49.73(10) 1_545 1_545 ?
O2 Sm O8 142.32(11) . 1_545 ?
O29 Sm O8 116.11(11) . 1_545 ?
O26 Sm O8 135.39(10) 2_575 1_545 ?
O30 Sm O8 66.15(10) . 1_545 ?
O1 Sm O8 114.82(10) . 1_545 ?
O22 Sm C3 103.63(13) 1_654 . ?
O21 Sm C3 149.38(12) 2_565 . ?
O9 Sm C3 99.16(13) 1_545 . ?
O2 Sm C3 26.43(13) . . ?
O29 Sm C3 75.92(12) . . ?
O26 Sm C3 89.50(12) 2_575 . ?
O30 Sm C3 76.02(12) . . ?
O1 Sm C3 26.62(12) . . ?
O8 Sm C3 134.87(12) 1_545 . ?
O22 Sm C7 112.69(12) 1_654 1_545 ?
O21 Sm C7 73.56(12) 2_565 1_545 ?
O9 Sm C7 24.63(12) 1_545 1_545 ?
O2 Sm C7 138.95(12) . 1_545 ?
O29 Sm C7 95.28(12) . 1_545 ?
O26 Sm C7 145.87(12) 2_575 1_545 ?
O30 Sm C7 70.63(12) . 1_545 ?
O1 Sm C7 94.31(12) . 1_545 ?
O8 Sm C7 25.15(11) 1_545 1_545 ?
C3 Sm C7 119.05(13) . 1_545 ?
C3 O1 Sm 89.3(3) . . ?
C3 O2 Sm 95.0(3) . . ?
O2 C3 O1 121.6(4) . . ?
O2 C3 C4 118.6(4) . . ?
O1 C3 C4 119.8(4) . . ?
O2 C3 Sm 58.5(2) . . ?
O1 C3 Sm 64.0(2) . . ?
C4 C3 Sm 166.8(3) . . ?
C12 C4 C5 121.7(4) . . ?
C12 C4 C3 120.2(4) . . ?
C5 C4 C3 118.1(4) . . ?
C4 C5 C6 118.8(4) . . ?
C4 C5 H5 120.6 . . ?
C6 C5 H5 120.6 . . ?
C10 C6 C5 120.6(4) . . ?
C10 C6 C7 118.6(4) . . ?
C5 C6 C7 120.7(4) . . ?
O8 C7 O9 120.6(4) . . ?
O8 C7 C6 122.8(4) . . ?
O9 C7 C6 116.6(4) . . ?
O8 C7 Sm 69.0(2) . 1_565 ?
O9 C7 Sm 51.8(2) . 1_565 ?
C6 C7 Sm 166.9(3) . 1_565 ?
C7 O8 Sm 85.8(3) . 1_565 ?
C7 O9 Sm 103.6(3) . 1_565 ?
C6 C10 C11 119.9(4) . . ?
C6 C10 H10 120.0 . . ?
C11 C10 H10 120.0 . . ?
O13 C11 C12 124.5(4) . . ?
O13 C11 C10 115.1(4) . . ?
C12 C11 C10 120.5(4) . . ?
C4 C12 C11 118.5(4) . . ?
C4 C12 H12 120.7 . . ?
C11 C12 H12 120.7 . . ?
C11 O13 C14 115.8(4) . . ?
O13 C14 C15 107.3(4) . . ?
O13 C14 H14A 110.3 . . ?
C15 C14 H14A 110.3 . . ?
O13 C14 H14B 110.3 . . ?
C15 C14 H14B 110.3 . . ?
H14A C14 H14B 108.5 . . ?
O16 C15 C14 103.3(4) . . ?
O16 C15 H15A 111.1 . . ?
C14 C15 H15A 111.1 . . ?
O16 C15 H15B 111.1 . . ?
C14 C15 H15B 111.1 . . ?
H15A C15 H15B 109.1 . . ?
C17 O16 C15 119.2(3) . . ?
O16 C17 C28 124.6(4) . . ?
O16 C17 C18 114.6(4) . . ?
C28 C17 C18 120.9(4) . . ?
C19 C18 C17 119.8(4) . . ?
C19 C18 H18 120.1 . . ?
C17 C18 H18 120.1 . . ?
C18 C19 C23 120.4(4) . . ?
C18 C19 C20 118.3(4) . . ?
C23 C19 C20 121.3(4) . . ?
O22 C20 O21 123.9(4) . . ?
O22 C20 C19 118.5(4) . . ?
O21 C20 C19 117.6(4) . . ?
C20 O21 Sm 132.8(3) . 2_565 ?
C20 O22 Sm 167.6(3) . 1_456 ?
C24 C23 C19 118.7(4) . . ?
C24 C23 H23 120.6 . . ?
C19 C23 H23 120.6 . . ?
C23 C24 C28 121.2(4) . . ?
C23 C24 C25 121.4(4) . . ?
C28 C24 C25 117.4(4) . . ?
O26 C25 O27 123.3(4) . . ?
O26 C25 C24 122.9(4) . . ?
O27 C25 C24 113.7(4) . . ?
C25 O26 Sm 142.8(3) . 2_575 ?
C25 O27 H27 109.5 . . ?
C17 C28 C24 118.9(4) . . ?
C17 C28 H28 120.6 . . ?
C24 C28 H28 120.6 . . ?
Sm O29 H29A 111.8 . . ?
Sm O29 H29B 125.0 . . ?
H29A O29 H29B 112.7 . . ?
Sm O30 H30A 116.2 . . ?
Sm O30 H30B 112.0 . . ?
H30A O30 H30B 113.0 . . ?
H31A O31 H31B 116.4 . . ?
H32A O32 H32B 113.0 . . ?

loop_
_geom_bond_atom_site_label_1
_geom_bond_atom_site_label_2
_geom_bond_distance
_geom_bond_site_symmetry_2
_geom_bond_publ_flag
Sm O22 2.325(3) 1_654 ?
Sm O21 2.377(3) 2_565 ?
Sm O9 2.400(3) 1_545 ?
Sm O2 2.418(3) . ?
Sm O29 2.482(3) . ?
Sm O26 2.527(4) 2_575 ?
Sm O30 2.532(3) . ?
Sm O1 2.539(3) . ?
Sm O8 2.780(3) 1_545 ?
Sm C3 2.824(4) . ?
Sm C7 2.970(5) 1_545 ?
O1 C3 1.265(6) . ?
O2 C3 1.262(6) . ?
C3 C4 1.500(6) . ?
C4 C12 1.393(6) . ?
C4 C5 1.393(7) . ?
C5 C6 1.389(6) . ?
C5 H5 0.9500 . ?
C6 C10 1.388(7) . ?
C6 C7 1.504(6) . ?
C7 O8 1.265(6) . ?
C7 O9 1.273(5) . ?
C7 Sm 2.969(5) 1_565 ?
O8 Sm 2.780(3) 1_565 ?
O9 Sm 2.400(3) 1_565 ?
C10 C11 1.396(7) . ?
C10 H10 0.9500 . ?
C11 O13 1.388(6) . ?
C11 C12 1.394(6) . ?
C12 H12 0.9500 . ?
O13 C14 1.423(6) . ?
C14 C15 1.506(6) . ?
C14 H14A 0.9900 . ?
C14 H14B 0.9900 . ?
C15 O16 1.441(6) . ?
C15 H15A 0.9900 . ?
C15 H15B 0.9900 . ?
O16 C17 1.373(5) . ?
C17 C28 1.382(6) . ?
C17 C18 1.391(6) . ?
C18 C19 1.396(7) . ?
C18 H18 0.9500 . ?
C19 C23 1.393(6) . ?
C19 C20 1.517(6) . ?
C20 O22 1.251(6) . ?
C20 O21 1.266(5) . ?
O21 Sm 2.377(3) 2_565 ?
O22 Sm 2.325(3) 1_456 ?
C23 C24 1.398(6) . ?
C23 H23 0.9500 . ?
C24 C28 1.402(7) . ?
C24 C25 1.492(6) . ?
C25 O26 1.229(6) . ?
C25 O27 1.317(6) . ?
O26 Sm 2.527(4) 2_575 ?
O27 H27 0.8400 . ?
C28 H28 0.9500 . ?
O29 H29A 0.9001 . ?
O29 H29B 0.8993 . ?
O30 H30A 0.8969 . ?
O30 H30B 0.8958 . ?
O31 H31A 0.8913 . ?
O31 H31B 0.8982 . ?
O32 H32A 0.8996 . ?
O32 H32B 0.8975 . ?

loop_
_geom_hbond_atom_site_label_D
_geom_hbond_atom_site_label_H
_geom_hbond_atom_site_label_A
_geom_hbond_distance_DH
_geom_hbond_distance_HA
_geom_hbond_distance_DA
_geom_hbond_angle_DHA
_geom_hbond_site_symmetry_A
O27 H27 O8 0.84 1.84 2.655(4) 163 1_456
O29 H29A O33A 0.90 2.05 2.876(10) 151 1_554
O29 H29B O32 0.90 1.94 2.764(5) 151 2_565
O30 H30A O13 0.90 2.24 3.102(5) 161 2_675
O30 H30B O31 0.90 1.82 2.700(6) 167 2_665
O31 H31A O1 0.89 2.46 2.968(6) 116 .
O31 H31B O33A 0.90 1.87 2.722(8) 157 1_554
O32 H32A O30 0.90 2.15 2.978(5) 153 2_665
O32 H32B O33B 0.90 2.10 2.781(13) 132 2_566
